data_7006920
loop_
_publ_author_name
'Hannant, Mark H.'
'Wright, Joseph A.'
'Lancaster, Simon J.'
'Hughes, David L.'
'Horton, Peter N.'
'Bochmann, Manfred'

_publ_section_title
;
 The synthesis of new weakly coordinating diborate anions: anion
 stability as a function of linker structure and steric bulk.
;
_journal_issue 20
_journal_name_full 'Dalton transactions (Cambridge, England : 2003)'
_journal_page_first 2415
_journal_page_last 2426
_journal_paper_doi 10.1039/b515548g
_journal_year 2006
_chemical_formula_moiety 'C19 H15, C37 B F27 N, 0.5(C H2 Cl2)'
_chemical_formula_structural '[Ph3C][NC-PBB].0.5(CH2Cl2)'
_chemical_formula_sum 'C56.5 H16 B Cl F27 N'
_chemical_formula_weight 1267.96
_chemical_name_common 'Compound 1'
_chemical_name_systematic
;
?
;
_space_group_IT_number 2
_symmetry_cell_setting triclinic
_symmetry_space_group_name_Hall '-P 1'
_symmetry_space_group_name_H-M 'P -1'
_atom_sites_solution_hydrogens geom
_atom_sites_solution_primary direct
_atom_sites_solution_secondary difmap
_audit_creation_method SHELXL
_cell_angle_alpha 86.81(3)
_cell_angle_beta 76.00(3)
_cell_angle_gamma 74.48(3)
_cell_formula_units_Z 2
_cell_length_a 9.753(2)
_cell_length_b 14.636(3)
_cell_length_c 18.783(4)
_cell_measurement_temperature 140(1)
_cell_volume 2506.6(10)
_computing_cell_refinement 'DENZO (Otwinowski and Minor, 1985)'
_computing_data_collection 'MSC R-Axis-II control software'
_computing_data_reduction 'DENZO, Scalepack (Otwinowski and Minor, 1985)'
_computing_molecular_graphics 'XP (SHELXTL, v.5, 1994)'
_computing_publication_material 'XL (SHELXTL, v.5, 1994) and SHELXL (Sheldrick, 1997)'
_computing_structure_refinement 'XL (SHELXTL, v.5, 1994) and SHELXL (Sheldrick, 1997)'
_computing_structure_solution 'XS (SHELXTL, v.5, 1994)'
_diffrn_ambient_temperature 140(1)
_diffrn_measured_fraction_theta_full 0.942
_diffrn_measured_fraction_theta_max 0.942
_diffrn_measurement_device 'Rigaku R-Axis-IIc'
_diffrn_measurement_method 'image-plate oscillation photos'
_diffrn_radiation_monochromator graphite
_diffrn_radiation_source 'rotating anode'
_diffrn_radiation_type MoK\a
_diffrn_radiation_wavelength 0.71073
_diffrn_reflns_av_R_equivalents 0.1008
_diffrn_reflns_av_sigmaI/netI 0.1260
_diffrn_reflns_limit_h_max 11
_diffrn_reflns_limit_h_min -11
_diffrn_reflns_limit_k_max 17
_diffrn_reflns_limit_k_min -17
_diffrn_reflns_limit_l_max 22
_diffrn_reflns_limit_l_min -22
_diffrn_reflns_number 11153
_diffrn_reflns_theta_full 23.00
_diffrn_reflns_theta_max 23.00
_diffrn_reflns_theta_min 1.44
_diffrn_standards_decay_% 0
_exptl_absorpt_coefficient_mu 0.220
_exptl_absorpt_correction_type none
_exptl_crystal_colour yellow
_exptl_crystal_density_diffrn 1.680
_exptl_crystal_density_meas ?
_exptl_crystal_description block
_exptl_crystal_F_000 1254
_exptl_crystal_size_max 0.15
_exptl_crystal_size_mid 0.15
_exptl_crystal_size_min 0.10
_refine_diff_density_max 0.493
_refine_diff_density_min -0.557
_refine_diff_density_rms 0.089
_refine_ls_extinction_coef 0.010(2)
_refine_ls_extinction_expression Fc^*^=kFc[1+0.001xFc^2^\l^3^/sin(2\q)]^-1/4^
_refine_ls_extinction_method SHELXL
_refine_ls_goodness_of_fit_ref 0.953
_refine_ls_hydrogen_treatment mixed
_refine_ls_matrix_type full
_refine_ls_number_parameters 851
_refine_ls_number_reflns 6572
_refine_ls_number_restraints 0
_refine_ls_restrained_S_all 0.953
_refine_ls_R_factor_all 0.1423
_refine_ls_R_factor_gt 0.0867
_refine_ls_shift/su_max 0.024
_refine_ls_shift/su_mean 0.004
_refine_ls_structure_factor_coef Fsqd
_refine_ls_weighting_details 'calc w=1/[\s^2^(Fo^2^)+(0.1622P)^2^+0.0000P] where P=(Fo^2^+2Fc^2^)/3'
_refine_ls_weighting_scheme calc
_refine_ls_wR_factor_gt 0.2260
_refine_ls_wR_factor_ref 0.2565
_reflns_number_observed 3521
_reflns_number_total 6572
_reflns_observed_criterion I>2sigma(I)
_cod_data_source_file b515548g.txt
_cod_data_source_block markh6
_cod_original_cell_volume 2506.6(9)
_cod_original_sg_symbol_H-M P-1
_cod_original_formula_sum 'C56.50 H16 B Cl F27 N'
_cod_database_code 7006920

loop_
_symmetry_equiv_pos_as_xyz
'x, y, z'
'-x, -y, -z'

loop_
_atom_site_label
_atom_site_type_symbol
_atom_site_fract_x
_atom_site_fract_y
_atom_site_fract_z
_atom_site_U_iso_or_equiv
_atom_site_adp_type
_atom_site_occupancy
_atom_site_symmetry_multiplicity
_atom_site_calc_flag
_atom_site_refinement_flags
_atom_site_disorder_assembly
_atom_site_disorder_group
C1 C 0.1792(7) 0.2556(4) -0.2768(4) 0.0579(17) Uani 1 1 d . . .
C11 C 0.1639(7) 0.2103(4) -0.3395(3) 0.0550(16) Uani 1 1 d . . .
C12 C 0.2888(8) 0.1505(4) -0.3865(4) 0.0637(18) Uani 1 1 d . . .
H12 H 0.3811 0.1427 -0.3779 0.076 Uiso 1 1 calc R . .
C13 C 0.2735(8) 0.1041(5) -0.4451(4) 0.071(2) Uani 1 1 d . . .
H13 H 0.3554 0.0631 -0.4742 0.085 Uiso 1 1 calc R . .
C14 C 0.1387(9) 0.1176(6) -0.4610(4) 0.079(2) Uani 1 1 d . . .
H14 H 0.1300 0.0865 -0.5009 0.095 Uiso 1 1 calc R . .
C15 C 0.0160(8) 0.1778(5) -0.4171(4) 0.071(2) Uani 1 1 d . . .
H15 H -0.0748 0.1883 -0.4282 0.086 Uiso 1 1 calc R . .
C16 C 0.0285(8) 0.2226(4) -0.3565(4) 0.0630(18) Uani 1 1 d . . .
H16 H -0.0549 0.2614 -0.3268 0.076 Uiso 1 1 calc R . .
C21 C 0.0623(7) 0.2742(5) -0.2098(4) 0.0592(18) Uani 1 1 d . . .
C22 C -0.0274(7) 0.2110(5) -0.1883(4) 0.0591(17) Uani 1 1 d . . .
H22 H -0.0112 0.1571 -0.2164 0.071 Uiso 1 1 calc R . .
C23 C -0.1399(8) 0.2300(5) -0.1250(4) 0.0683(19) Uani 1 1 d . . .
H23 H -0.1986 0.1883 -0.1108 0.082 Uiso 1 1 calc R . .
C24 C -0.1649(8) 0.3088(5) -0.0837(4) 0.077(2) Uani 1 1 d . . .
H24 H -0.2410 0.3206 -0.0418 0.092 Uiso 1 1 calc R . .
C25 C -0.0778(9) 0.3726(5) -0.1033(4) 0.077(2) Uani 1 1 d . . .
H25 H -0.0960 0.4264 -0.0748 0.093 Uiso 1 1 calc R . .
C26 C 0.0373(8) 0.3540(5) -0.1665(4) 0.0658(19) Uani 1 1 d . . .
H26 H 0.0970 0.3952 -0.1796 0.079 Uiso 1 1 calc R . .
C31 C 0.3133(8) 0.2837(4) -0.2791(4) 0.0659(19) Uani 1 1 d . . .
C32 C 0.3690(8) 0.2757(4) -0.2144(4) 0.0659(19) Uani 1 1 d . . .
H32 H 0.3177 0.2546 -0.1712 0.079 Uiso 1 1 calc R . .
C33 C 0.4952(9) 0.2985(5) -0.2154(6) 0.082(2) Uani 1 1 d . . .
H33 H 0.5326 0.2911 -0.1737 0.098 Uiso 1 1 calc R . .
C34 C 0.5665(9) 0.3326(6) -0.2786(7) 0.093(3) Uani 1 1 d . . .
H34 H 0.6512 0.3503 -0.2785 0.112 Uiso 1 1 calc R . .
C35 C 0.5183(10) 0.3422(5) -0.3434(6) 0.098(3) Uani 1 1 d . . .
H35 H 0.5701 0.3657 -0.3854 0.117 Uiso 1 1 calc R . .
C36 C 0.3900(9) 0.3158(4) -0.3442(5) 0.082(2) Uani 1 1 d . . .
H36 H 0.3570 0.3196 -0.3871 0.098 Uiso 1 1 calc R . .
B B 0.4291(9) 0.2055(5) 0.2720(5) 0.067(2) Uani 1 1 d . . .
C2 C 0.4998(8) 0.2321(4) 0.1924(4) 0.0555(18) Uani 1 1 d . . .
N N 0.5535(8) 0.2518(4) 0.1315(4) 0.085(2) Uani 1 1 d . . .
C41 C 0.5611(7) 0.1793(4) 0.3201(3) 0.0520(16) Uani 1 1 d . . .
C42 C 0.5318(7) 0.2087(4) 0.3936(4) 0.0609(18) Uani 1 1 d . . .
C43 C 0.6366(8) 0.1883(5) 0.4344(3) 0.0638(18) Uani 1 1 d . . .
C44 C 0.7767(8) 0.1349(5) 0.4047(4) 0.0632(18) Uani 1 1 d . . .
C45 C 0.8086(7) 0.1029(5) 0.3326(4) 0.0633(18) Uani 1 1 d . . .
C46 C 0.7069(7) 0.1244(4) 0.2895(3) 0.0498(16) Uani 1 1 d . . .
F42 F 0.3980(4) 0.2570(3) 0.4291(2) 0.0764(11) Uani 1 1 d . . .
F43 F 0.6014(5) 0.2204(3) 0.5041(2) 0.0886(13) Uani 1 1 d . . .
F44 F 0.8788(5) 0.1132(3) 0.4435(2) 0.0918(14) Uani 1 1 d . . .
F45 F 0.9455(4) 0.0486(3) 0.3029(2) 0.0880(13) Uani 1 1 d . . .
C51 C 0.7561(7) 0.0896(4) 0.2128(3) 0.0489(15) Uani 1 1 d . . .
C52 C 0.7315(7) 0.0074(4) 0.1899(3) 0.0535(16) Uani 1 1 d . . .
C53 C 0.7658(7) -0.0190(5) 0.1162(4) 0.0598(18) Uani 1 1 d . . .
C54 C 0.8287(9) 0.0377(5) 0.0626(4) 0.073(2) Uani 1 1 d . . .
C55 C 0.8629(9) 0.1158(6) 0.0848(4) 0.079(2) Uani 1 1 d . . .
C56 C 0.8303(8) 0.1396(5) 0.1574(4) 0.0642(18) Uani 1 1 d . . .
F52 F 0.6697(4) -0.0491(2) 0.24038(19) 0.0602(10) Uani 1 1 d . . .
F53 F 0.7378(4) -0.0979(3) 0.0970(2) 0.0757(11) Uani 1 1 d . . .
F54 F 0.8535(6) 0.0164(3) -0.0079(2) 0.0989(15) Uani 1 1 d . . .
F55 F 0.9305(6) 0.1683(3) 0.0325(2) 0.1076(16) Uani 1 1 d . . .
F56 F 0.8597(5) 0.2189(3) 0.1756(2) 0.0851(13) Uani 1 1 d . . .
C61 C 0.3667(7) 0.1102(4) 0.2669(4) 0.0561(17) Uani 1 1 d . . .
C62 C 0.3666(7) 0.0424(4) 0.3214(3) 0.0532(16) Uani 1 1 d . . .
C63 C 0.3193(7) -0.0381(4) 0.3199(3) 0.0552(16) Uani 1 1 d . . .
C64 C 0.2690(7) -0.0541(4) 0.2608(4) 0.0603(18) Uani 1 1 d . . .
C65 C 0.2644(7) 0.0106(4) 0.2063(3) 0.0554(17) Uani 1 1 d . . .
C66 C 0.3118(7) 0.0921(4) 0.2067(4) 0.0591(18) Uani 1 1 d . . .
F62 F 0.4104(4) 0.0529(2) 0.38384(18) 0.0641(10) Uani 1 1 d . . .
F63 F 0.3227(4) -0.1011(3) 0.3766(2) 0.0708(11) Uani 1 1 d . . .
F64 F 0.2208(4) -0.1325(3) 0.2588(2) 0.0761(12) Uani 1 1 d . . .
F65 F 0.2096(4) -0.0052(2) 0.1490(2) 0.0727(11) Uani 1 1 d . . .
C71 C 0.2979(8) 0.1563(5) 0.1414(4) 0.0649(19) Uani 1 1 d . . .
C72 C 0.1960(9) 0.2411(5) 0.1425(5) 0.080(2) Uani 1 1 d . . .
C73 C 0.1843(11) 0.3014(5) 0.0849(7) 0.092(3) Uani 1 1 d . . .
C74 C 0.2854(13) 0.2748(7) 0.0190(7) 0.100(3) Uani 1 1 d . . .
C75 C 0.3899(10) 0.1897(6) 0.0122(5) 0.081(2) Uani 1 1 d . . .
C76 C 0.3953(9) 0.1318(5) 0.0721(4) 0.067(2) Uani 1 1 d . . .
F72 F 0.0941(5) 0.2674(3) 0.2077(3) 0.1047(17) Uani 1 1 d . . .
F73 F 0.0803(7) 0.3837(3) 0.0908(4) 0.138(2) Uani 1 1 d . . .
F74 F 0.2760(8) 0.3327(3) -0.0392(3) 0.140(2) Uani 1 1 d . . .
F75 F 0.4885(6) 0.1673(3) -0.0524(3) 0.1032(16) Uani 1 1 d . . .
F76 F 0.5001(4) 0.0505(3) 0.0653(2) 0.0764(12) Uani 1 1 d . . .
C81 C 0.2957(10) 0.3045(6) 0.2973(6) 0.040(4) Uani 0.60 1 d PG . .
C82 C 0.1640(12) 0.2909(5) 0.3388(6) 0.051(4) Uani 0.60 1 d PG . .
C83 C 0.0404(9) 0.3672(7) 0.3549(5) 0.062(4) Uani 0.60 1 d PG . .
C84 C 0.0485(9) 0.4571(6) 0.3295(6) 0.082(5) Uani 0.60 1 d PG . .
C85 C 0.1802(11) 0.4707(5) 0.2880(6) 0.069(4) Uani 0.60 1 d PG . .
C86 C 0.3038(9) 0.3944(7) 0.2719(5) 0.063(5) Uani 0.60 1 d PG . .
F82 F 0.1412(5) 0.2026(3) 0.3749(3) 0.0896(14) Uani 1 1 d . . .
F83 F -0.0878(10) 0.3520(6) 0.3960(6) 0.086(2) Uani 0.60 1 d P . .
F84 F -0.0756(8) 0.5318(5) 0.3448(6) 0.097(2) Uani 0.60 1 d P . .
F85 F 0.1798(8) 0.5609(4) 0.2681(5) 0.078(2) Uani 0.60 1 d P . .
C91 C 0.4272(9) 0.4239(5) 0.2392(7) 0.091(3) Uani 1 1 d . . .
C92 C 0.5497(10) 0.4235(5) 0.2677(5) 0.076(2) Uani 1 1 d . . .
C93 C 0.6713(9) 0.4444(5) 0.2281(5) 0.070(2) Uani 1 1 d . . .
C94 C 0.6766(10) 0.4694(5) 0.1558(5) 0.080(2) Uani 1 1 d . . .
C95 C 0.5647(13) 0.4733(6) 0.1238(7) 0.102(3) Uani 1 1 d . . .
C96 C 0.4403(13) 0.4525(5) 0.1665(7) 0.106(4) Uani 1 1 d . . .
F92 F 0.5412(4) 0.4010(3) 0.3402(3) 0.0849(13) Uani 1 1 d . . .
F93 F 0.7837(4) 0.4436(3) 0.2579(2) 0.0822(12) Uani 1 1 d . . .
F94 F 0.7955(6) 0.4932(3) 0.1145(3) 0.1051(16) Uani 1 1 d . . .
F95 F 0.5692(8) 0.4977(4) 0.0542(4) 0.145(3) Uani 1 1 d . . .
F96 F 0.3286(7) 0.4526(3) 0.1354(4) 0.153(3) Uani 1 1 d . . .
Cl1 Cl 0.8644(6) 0.4213(3) -0.4499(3) 0.1147(17) Uani 0.50 1 d P . .
C4 C 0.754(2) 0.5270(15) -0.4750(12) 0.128(7) Uani 0.50 1 d P . .
H4A H 0.7118 0.5680 -0.4321 0.154 Uiso 0.50 1 calc PR . .
H4B H 0.8154 0.5586 -0.5107 0.154 Uiso 0.50 1 calc PR . .
Cl2 Cl 0.6131(7) 0.5136(5) -0.5118(3) 0.147(2) Uani 0.50 1 d P . .
C81' C 0.275(2) 0.2983(10) 0.3270(10) 0.080(10) Uani 0.40 1 d PG . .
C82' C 0.151(3) 0.2795(10) 0.3731(11) 0.075(8) Uani 0.40 1 d PG . .
C83' C 0.032(2) 0.3539(14) 0.4040(9) 0.094(9) Uani 0.40 1 d PG . .
C84' C 0.0376(15) 0.4471(12) 0.3889(11) 0.130(12) Uani 0.40 1 d PG . .
C85' C 0.1615(17) 0.4659(9) 0.3427(11) 0.084(7) Uani 0.40 1 d PG . .
C86' C 0.2801(15) 0.3915(12) 0.3118(9) 0.066(7) Uani 0.40 1 d PG . .
F83' F -0.0893(17) 0.3362(10) 0.4507(9) 0.104(5) Uani 0.40 1 d P . .
F84' F -0.0819(15) 0.5233(9) 0.4150(10) 0.130(5) Uani 0.40 1 d P . .
F85' F 0.1682(16) 0.5565(9) 0.3330(11) 0.128(5) Uani 0.40 1 d P . .

loop_
_atom_site_aniso_label
_atom_site_aniso_U_11
_atom_site_aniso_U_22
_atom_site_aniso_U_33
_atom_site_aniso_U_23
_atom_site_aniso_U_13
_atom_site_aniso_U_12
C1 0.060(4) 0.047(4) 0.072(5) 0.014(3) -0.027(4) -0.017(3)
C11 0.058(4) 0.049(4) 0.058(4) 0.000(3) -0.020(4) -0.009(3)
C12 0.062(5) 0.066(4) 0.064(4) 0.007(4) -0.021(4) -0.016(4)
C13 0.078(5) 0.082(5) 0.048(4) -0.009(4) -0.013(4) -0.014(4)
C14 0.084(6) 0.097(6) 0.061(5) -0.005(4) -0.029(5) -0.020(5)
C15 0.071(5) 0.092(5) 0.060(4) 0.009(4) -0.028(4) -0.028(4)
C16 0.063(5) 0.057(4) 0.068(4) -0.001(3) -0.022(4) -0.008(3)
C21 0.052(4) 0.063(4) 0.067(5) -0.001(4) -0.025(4) -0.013(3)
C22 0.057(4) 0.070(4) 0.061(4) 0.000(3) -0.025(4) -0.024(4)
C23 0.077(5) 0.075(5) 0.064(5) 0.000(4) -0.026(4) -0.029(4)
C24 0.068(5) 0.079(5) 0.079(5) -0.018(4) -0.021(4) -0.005(4)
C25 0.084(6) 0.065(5) 0.085(6) -0.014(4) -0.033(5) -0.007(4)
C26 0.070(5) 0.053(4) 0.075(5) -0.018(4) -0.021(4) -0.010(3)
C31 0.059(5) 0.051(4) 0.090(6) -0.002(4) -0.018(4) -0.018(3)
C32 0.067(5) 0.047(4) 0.086(5) -0.015(3) -0.021(4) -0.013(3)
C33 0.069(6) 0.062(5) 0.120(7) -0.018(5) -0.022(5) -0.023(4)
C34 0.062(6) 0.065(5) 0.156(10) -0.043(6) -0.028(7) -0.012(4)
C35 0.075(6) 0.063(5) 0.146(9) -0.001(5) 0.007(6) -0.034(4)
C36 0.087(6) 0.046(4) 0.117(7) 0.002(4) -0.024(5) -0.024(4)
B 0.060(5) 0.046(4) 0.108(7) -0.010(4) -0.049(5) -0.008(4)
C2 0.074(5) 0.044(4) 0.061(5) 0.010(3) -0.039(4) -0.018(3)
N 0.108(5) 0.063(4) 0.107(6) 0.002(4) -0.061(5) -0.030(4)
C41 0.069(5) 0.047(3) 0.045(4) 0.004(3) -0.024(3) -0.017(3)
C42 0.059(5) 0.053(4) 0.070(5) -0.011(3) -0.021(4) -0.007(3)
C43 0.074(5) 0.078(5) 0.046(4) -0.013(3) -0.017(4) -0.026(4)
C44 0.066(5) 0.092(5) 0.048(4) 0.002(4) -0.033(4) -0.029(4)
C45 0.048(4) 0.071(4) 0.071(5) 0.006(4) -0.024(4) -0.009(3)
C46 0.053(4) 0.045(3) 0.055(4) 0.003(3) -0.023(3) -0.010(3)
F42 0.073(3) 0.070(2) 0.078(3) -0.015(2) -0.011(2) -0.009(2)
F43 0.116(4) 0.110(3) 0.054(2) -0.016(2) -0.023(2) -0.049(3)
F44 0.083(3) 0.142(4) 0.071(3) 0.010(2) -0.044(2) -0.043(3)
F45 0.054(3) 0.121(3) 0.079(3) -0.006(2) -0.026(2) 0.005(2)
C51 0.055(4) 0.052(4) 0.045(4) -0.001(3) -0.020(3) -0.014(3)
C52 0.051(4) 0.060(4) 0.047(4) -0.001(3) -0.011(3) -0.010(3)
C53 0.073(5) 0.061(4) 0.052(4) -0.009(4) -0.022(4) -0.020(4)
C54 0.091(6) 0.085(5) 0.049(5) -0.003(4) -0.021(4) -0.027(4)
C55 0.102(6) 0.089(5) 0.051(5) 0.013(4) -0.011(4) -0.042(5)
C56 0.083(5) 0.059(4) 0.055(4) -0.006(3) -0.022(4) -0.020(4)
F52 0.064(2) 0.055(2) 0.060(2) 0.0030(18) -0.0117(19) -0.0152(18)
F53 0.085(3) 0.075(2) 0.072(3) -0.020(2) -0.020(2) -0.024(2)
F54 0.133(4) 0.124(3) 0.045(2) -0.013(2) -0.015(2) -0.046(3)
F55 0.153(5) 0.116(4) 0.064(3) 0.014(3) -0.010(3) -0.069(3)
F56 0.118(4) 0.076(3) 0.075(3) -0.002(2) -0.022(3) -0.049(2)
C61 0.053(4) 0.056(4) 0.063(4) -0.005(3) -0.026(3) -0.007(3)
C62 0.053(4) 0.069(4) 0.047(4) 0.002(3) -0.026(3) -0.018(3)
C63 0.053(4) 0.058(4) 0.056(4) -0.001(3) -0.017(3) -0.013(3)
C64 0.057(4) 0.056(4) 0.077(5) 0.000(4) -0.025(4) -0.020(3)
C65 0.058(4) 0.059(4) 0.058(4) -0.007(3) -0.027(3) -0.017(3)
C66 0.055(4) 0.050(4) 0.076(5) -0.010(3) -0.033(4) -0.002(3)
F62 0.077(3) 0.063(2) 0.063(2) -0.0004(17) -0.030(2) -0.0237(19)
F63 0.076(3) 0.073(2) 0.074(3) 0.013(2) -0.030(2) -0.030(2)
F64 0.079(3) 0.071(2) 0.095(3) -0.001(2) -0.039(2) -0.031(2)
F65 0.084(3) 0.069(2) 0.084(3) -0.0004(19) -0.046(2) -0.029(2)
C71 0.064(5) 0.058(4) 0.091(6) 0.003(4) -0.047(5) -0.020(4)
C72 0.056(5) 0.065(5) 0.121(7) -0.019(5) -0.042(5) 0.004(4)
C73 0.110(7) 0.050(5) 0.133(8) 0.016(6) -0.084(7) -0.003(5)
C74 0.131(9) 0.078(6) 0.131(9) 0.048(6) -0.097(8) -0.046(6)
C75 0.110(7) 0.084(6) 0.081(6) 0.014(5) -0.059(6) -0.047(5)
C76 0.084(5) 0.060(4) 0.075(5) 0.003(4) -0.051(5) -0.020(4)
F72 0.080(3) 0.080(3) 0.162(5) -0.017(3) -0.069(4) 0.007(2)
F73 0.149(5) 0.073(3) 0.200(6) 0.027(3) -0.102(5) 0.004(3)
F74 0.216(6) 0.099(3) 0.156(5) 0.062(4) -0.124(5) -0.069(4)
F75 0.153(5) 0.112(3) 0.076(3) 0.020(3) -0.055(3) -0.065(3)
F76 0.093(3) 0.076(3) 0.066(2) -0.001(2) -0.038(2) -0.013(2)
C81 0.032(7) 0.043(9) 0.049(9) -0.017(6) -0.016(6) -0.006(6)
C82 0.062(11) 0.032(7) 0.067(11) -0.013(6) -0.017(9) -0.020(7)
C83 0.036(7) 0.056(9) 0.097(11) -0.011(8) -0.015(7) -0.013(6)
C84 0.058(10) 0.051(8) 0.130(13) -0.028(9) -0.022(10) 0.004(7)
C85 0.064(9) 0.070(10) 0.091(10) 0.003(8) -0.036(9) -0.030(7)
C86 0.074(11) 0.036(7) 0.078(11) -0.009(7) -0.040(9) 0.012(8)
F82 0.078(3) 0.071(3) 0.119(4) -0.014(3) -0.024(3) -0.014(2)
F83 0.059(5) 0.061(5) 0.132(8) -0.006(5) -0.010(6) -0.018(4)
F84 0.055(5) 0.062(5) 0.155(8) -0.008(5) -0.013(5) 0.008(3)
F85 0.069(5) 0.039(4) 0.129(6) -0.005(4) -0.037(5) -0.007(3)
C91 0.062(5) 0.040(4) 0.188(10) -0.003(5) -0.065(6) -0.012(4)
C92 0.088(6) 0.049(4) 0.100(6) 0.003(4) -0.043(5) -0.015(4)
C93 0.070(5) 0.056(4) 0.102(6) 0.000(4) -0.044(5) -0.025(4)
C94 0.094(7) 0.051(4) 0.109(7) 0.009(4) -0.047(6) -0.020(4)
C95 0.128(9) 0.070(5) 0.145(9) 0.018(5) -0.091(8) -0.041(6)
C96 0.125(9) 0.050(4) 0.174(11) 0.013(6) -0.117(9) -0.007(5)
F92 0.078(3) 0.066(2) 0.119(4) -0.011(2) -0.025(3) -0.029(2)
F93 0.076(3) 0.080(3) 0.108(3) 0.006(2) -0.045(3) -0.030(2)
F94 0.122(4) 0.081(3) 0.128(4) 0.010(3) -0.053(4) -0.035(3)
F95 0.229(7) 0.102(4) 0.158(5) 0.036(4) -0.137(5) -0.060(4)
F96 0.162(5) 0.077(3) 0.278(8) 0.023(4) -0.171(6) -0.027(3)
Cl1 0.142(4) 0.106(3) 0.099(3) 0.004(3) -0.045(3) -0.022(3)
C4 0.123(17) 0.127(15) 0.127(17) 0.031(13) -0.042(14) -0.015(13)
Cl2 0.143(5) 0.162(5) 0.123(4) 0.025(4) -0.042(4) -0.012(4)
C81' 0.12(3) 0.059(16) 0.08(2) 0.024(13) -0.033(17) -0.050(16)
C82' 0.058(15) 0.078(18) 0.08(2) -0.005(14) -0.006(13) -0.010(14)
C83' 0.13(3) 0.072(15) 0.11(2) 0.019(16) -0.05(2) -0.064(18)
C84' 0.049(15) 0.13(3) 0.19(3) -0.08(2) 0.023(18) -0.021(15)
C85' 0.058(14) 0.042(12) 0.14(2) -0.009(14) -0.001(15) -0.014(10)
C86' 0.037(11) 0.058(14) 0.11(2) -0.012(13) -0.013(12) -0.025(10)
F83' 0.090(10) 0.088(9) 0.110(11) 0.024(9) 0.021(10) -0.027(7)
F84' 0.083(9) 0.082(9) 0.180(15) 0.003(10) 0.027(11) 0.000(7)
F85' 0.097(10) 0.069(9) 0.189(16) 0.000(10) 0.019(12) -0.021(7)

loop_
_atom_type_symbol
_atom_type_description
_atom_type_scat_dispersion_real
_atom_type_scat_dispersion_imag
_atom_type_scat_source
C C 0.0033 0.0016 'International Tables Vol C Tables 4.2.6.8 and 6.1.1.4'
H H 0.0000 0.0000 'International Tables Vol C Tables 4.2.6.8 and 6.1.1.4'
B B 0.0013 0.0007 'International Tables Vol C Tables 4.2.6.8 and 6.1.1.4'
N N 0.0061 0.0033 'International Tables Vol C Tables 4.2.6.8 and 6.1.1.4'
F F 0.0171 0.0103 'International Tables Vol C Tables 4.2.6.8 and 6.1.1.4'
Cl Cl 0.1484 0.1585 'International Tables Vol C Tables 4.2.6.8 and 6.1.1.4'

loop_
_geom_angle_atom_site_label_1
_geom_angle_atom_site_label_2
_geom_angle_atom_site_label_3
_geom_angle
_geom_angle_site_symmetry_1
_geom_angle_site_symmetry_3
_geom_angle_publ_flag
C11 C1 C21 121.1(6) . . ?
C11 C1 C31 120.3(6) . . ?
C21 C1 C31 118.6(6) . . ?
C16 C11 C12 117.6(5) . . ?
C16 C11 C1 122.2(6) . . ?
C12 C11 C1 120.2(6) . . ?
C13 C12 C11 120.3(6) . . ?
C13 C12 H12 119.8 . . ?
C11 C12 H12 119.8 . . ?
C14 C13 C12 121.0(7) . . ?
C14 C13 H13 119.5 . . ?
C12 C13 H13 119.5 . . ?
C13 C14 C15 119.6(6) . . ?
C13 C14 H14 120.2 . . ?
C15 C14 H14 120.2 . . ?
C14 C15 C16 120.2(6) . . ?
C14 C15 H15 119.9 . . ?
C16 C15 H15 119.9 . . ?
C15 C16 C11 121.2(6) . . ?
C15 C16 H16 119.4 . . ?
C11 C16 H16 119.4 . . ?
C26 C21 C22 119.3(7) . . ?
C26 C21 C1 120.8(7) . . ?
C22 C21 C1 120.0(6) . . ?
C23 C22 C21 119.7(6) . . ?
C23 C22 H22 120.2 . . ?
C21 C22 H22 120.2 . . ?
C24 C23 C22 120.6(7) . . ?
C24 C23 H23 119.7 . . ?
C22 C23 H23 119.7 . . ?
C23 C24 C25 121.1(8) . . ?
C23 C24 H24 119.4 . . ?
C25 C24 H24 119.4 . . ?
C24 C25 C26 119.0(7) . . ?
C24 C25 H25 120.5 . . ?
C26 C25 H25 120.5 . . ?
C21 C26 C25 120.3(7) . . ?
C21 C26 H26 119.9 . . ?
C25 C26 H26 119.9 . . ?
C36 C31 C32 119.6(7) . . ?
C36 C31 C1 120.8(7) . . ?
C32 C31 C1 119.6(7) . . ?
C33 C32 C31 121.0(8) . . ?
C33 C32 H32 119.5 . . ?
C31 C32 H32 119.5 . . ?
C32 C33 C34 118.8(8) . . ?
C32 C33 H33 120.6 . . ?
C34 C33 H33 120.6 . . ?
C33 C34 C35 123.1(8) . . ?
C33 C34 H34 118.4 . . ?
C35 C34 H34 118.4 . . ?
C34 C35 C36 118.9(9) . . ?
C34 C35 H35 120.5 . . ?
C36 C35 H35 120.5 . . ?
C31 C36 C35 118.5(8) . . ?
C31 C36 H36 120.8 . . ?
C35 C36 H36 120.8 . . ?
C2 B C81 100.4(6) . . ?
C2 B C61 108.3(5) . . ?
C81 B C61 113.3(7) . . ?
C2 B C41 107.8(6) . . ?
C81 B C41 116.0(6) . . ?
C61 B C41 110.2(5) . . ?
C2 B C81' 117.1(7) . . ?
C81 B C81' 16.9(7) . . ?
C61 B C81' 107.5(9) . . ?
C41 B C81' 105.8(8) . . ?
N C2 B 179.6(7) . . ?
C42 C41 C46 116.0(5) . . ?
C42 C41 B 121.6(6) . . ?
C46 C41 B 122.4(5) . . ?
F42 C42 C43 115.4(6) . . ?
F42 C42 C41 121.5(5) . . ?
C43 C42 C41 123.1(6) . . ?
F43 C43 C44 119.5(6) . . ?
F43 C43 C42 119.8(6) . . ?
C44 C43 C42 120.6(6) . . ?
F44 C44 C43 121.6(6) . . ?
F44 C44 C45 120.6(6) . . ?
C43 C44 C45 117.8(5) . . ?
F45 C45 C46 118.5(6) . . ?
F45 C45 C44 118.6(5) . . ?
C46 C45 C44 122.9(6) . . ?
C45 C46 C41 119.6(5) . . ?
C45 C46 C51 117.7(5) . . ?
C41 C46 C51 122.7(5) . . ?
C52 C51 C56 115.6(5) . . ?
C52 C51 C46 123.4(6) . . ?
C56 C51 C46 120.9(5) . . ?
F52 C52 C53 117.8(5) . . ?
F52 C52 C51 119.8(5) . . ?
C53 C52 C51 122.4(6) . . ?
F53 C53 C52 120.1(6) . . ?
F53 C53 C54 120.5(6) . . ?
C52 C53 C54 119.4(6) . . ?
F54 C54 C55 121.3(7) . . ?
F54 C54 C53 120.0(6) . . ?
C55 C54 C53 118.8(6) . . ?
C56 C55 F55 120.7(7) . . ?
C56 C55 C54 120.8(7) . . ?
F55 C55 C54 118.5(6) . . ?
F56 C56 C55 118.2(7) . . ?
F56 C56 C51 118.9(5) . . ?
C55 C56 C51 122.6(6) . . ?
C62 C61 C66 115.0(6) . . ?
C62 C61 B 121.7(5) . . ?
C66 C61 B 123.3(6) . . ?
F62 C62 C63 114.2(5) . . ?
F62 C62 C61 121.2(5) . . ?
C63 C62 C61 124.5(5) . . ?
F63 C63 C64 120.6(6) . . ?
F63 C63 C62 120.4(5) . . ?
C64 C63 C62 119.0(6) . . ?
F64 C64 C65 121.2(5) . . ?
F64 C64 C63 119.7(6) . . ?
C65 C64 C63 119.1(6) . . ?
C64 C65 F65 118.1(5) . . ?
C64 C65 C66 122.8(5) . . ?
F65 C65 C66 119.1(6) . . ?
C65 C66 C61 119.6(6) . . ?
C65 C66 C71 115.4(5) . . ?
C61 C66 C71 125.0(6) . . ?
C72 C71 C76 113.8(7) . . ?
C72 C71 C66 125.3(8) . . ?
C76 C71 C66 120.9(6) . . ?
C73 C72 C71 126.2(9) . . ?
C73 C72 F72 117.1(7) . . ?
C71 C72 F72 116.7(8) . . ?
F73 C73 C72 122.3(10) . . ?
F73 C73 C74 120.4(9) . . ?
C72 C73 C74 117.3(8) . . ?
F74 C74 C75 120.7(11) . . ?
F74 C74 C73 118.7(10) . . ?
C75 C74 C73 120.6(8) . . ?
F75 C75 C74 118.8(8) . . ?
F75 C75 C76 121.8(8) . . ?
C74 C75 C76 119.3(9) . . ?
F76 C76 C75 118.7(8) . . ?
F76 C76 C71 118.5(6) . . ?
C75 C76 C71 122.7(7) . . ?
C82 C81 C86 120.0 . . ?
C82 C81 B 115.2(7) . . ?
C86 C81 B 124.2(7) . . ?
C83 C82 C81 120.0 . . ?
C83 C82 F82 113.5(7) . . ?
C81 C82 F82 126.3(7) . . ?
F83 C83 C84 121.2(7) . . ?
F83 C83 C82 118.8(7) . . ?
C84 C83 C82 120.0 . . ?
F84 C84 C83 119.4(8) . . ?
F84 C84 C85 120.6(8) . . ?
C83 C84 C85 120.0 . . ?
F85 C85 C84 116.1(8) . . ?
F85 C85 C86 123.9(7) . . ?
C84 C85 C86 120.0 . . ?
C91 C86 C85 111.3(7) . . ?
C91 C86 C81 128.1(7) . . ?
C85 C86 C81 120.0 . . ?
C86 C91 C96 116.6(9) . . ?
C86 C91 C92 129.0(10) . . ?
C96 C91 C92 114.3(9) . . ?
C96 C91 C86' 134.9(9) . . ?
C92 C91 C86' 110.7(9) . . ?
C93 C92 F92 118.7(7) . . ?
C93 C92 C91 123.8(9) . . ?
F92 C92 C91 117.5(9) . . ?
C92 C93 F93 121.4(8) . . ?
C92 C93 C94 118.0(7) . . ?
F93 C93 C94 120.5(8) . . ?
F94 C94 C95 117.4(9) . . ?
F94 C94 C93 119.9(7) . . ?
C95 C94 C93 122.7(10) . . ?
F95 C95 C94 122.9(12) . . ?
F95 C95 C96 119.3(9) . . ?
C94 C95 C96 117.8(10) . . ?
F96 C96 C95 119.2(11) . . ?
F96 C96 C91 117.3(12) . . ?
C95 C96 C91 123.3(8) . . ?
Cl2 C4 Cl1 114.7(13) . . ?
Cl2 C4 H4A 108.6 . . ?
Cl1 C4 H4A 108.6 . . ?
Cl2 C4 H4B 108.6 . . ?
Cl1 C4 H4B 108.6 . . ?
H4A C4 H4B 107.6 . . ?
C4 Cl2 Cl2 146.4(9) . 2_664 ?
C82' C81' C86' 120.0 . . ?
C82' C81' B 123.8(12) . . ?
C86' C81' B 115.7(11) . . ?
C81' C82' C83' 120.0 . . ?
F83' C83' C84' 119.5(15) . . ?
F83' C83' C82' 120.5(15) . . ?
C84' C83' C82' 120.0 . . ?
F84' C84' C83' 121.7(13) . . ?
F84' C84' C85' 118.2(13) . . ?
C83' C84' C85' 120.0 . . ?
F85' C85' C84' 118.8(13) . . ?
F85' C85' C86' 121.0(13) . . ?
C84' C85' C86' 120.0 . . ?
C85' C86' C81' 120.0 . . ?
C85' C86' C91 116.2(10) . . ?
C81' C86' C91 123.0(10) . . ?

loop_
_geom_bond_atom_site_label_1
_geom_bond_atom_site_label_2
_geom_bond_distance
_geom_bond_site_symmetry_2
_geom_bond_publ_flag
C1 C11 1.439(8) . ?
C1 C21 1.462(9) . ?
C1 C31 1.463(9) . ?
C11 C16 1.396(9) . ?
C11 C12 1.423(9) . ?
C12 C13 1.382(9) . ?
C12 H12 0.9300 . ?
C13 C14 1.379(10) . ?
C13 H13 0.9300 . ?
C14 C15 1.389(10) . ?
C14 H14 0.9300 . ?
C15 C16 1.390(9) . ?
C15 H15 0.9300 . ?
C16 H16 0.9300 . ?
C21 C26 1.393(8) . ?
C21 C22 1.416(9) . ?
C22 C23 1.393(9) . ?
C22 H22 0.9300 . ?
C23 C24 1.360(9) . ?
C23 H23 0.9300 . ?
C24 C25 1.400(11) . ?
C24 H24 0.9300 . ?
C25 C26 1.405(10) . ?
C25 H25 0.9300 . ?
C26 H26 0.9300 . ?
C31 C36 1.399(10) . ?
C31 C32 1.433(9) . ?
C32 C33 1.355(10) . ?
C32 H32 0.9300 . ?
C33 C34 1.365(12) . ?
C33 H33 0.9300 . ?
C34 C35 1.394(12) . ?
C34 H34 0.9300 . ?
C35 C36 1.409(11) . ?
C35 H35 0.9300 . ?
C36 H36 0.9300 . ?
B C2 1.564(12) . ?
B C81 1.670(10) . ?
B C61 1.679(10) . ?
B C41 1.697(9) . ?
B C81' 1.868(16) . ?
C2 N 1.192(9) . ?
C41 C42 1.407(8) . ?
C41 C46 1.429(8) . ?
C42 F42 1.337(7) . ?
C42 C43 1.382(9) . ?
C43 F43 1.348(7) . ?
C43 C44 1.377(9) . ?
C44 F44 1.335(6) . ?
C44 C45 1.391(9) . ?
C45 F45 1.359(7) . ?
C45 C46 1.390(8) . ?
C46 C51 1.478(8) . ?
C51 C52 1.397(8) . ?
C51 C56 1.406(9) . ?
C52 F52 1.360(7) . ?
C52 C53 1.395(8) . ?
C53 F53 1.342(7) . ?
C53 C54 1.399(10) . ?
C54 F54 1.327(8) . ?
C54 C55 1.385(10) . ?
C55 C56 1.365(9) . ?
C55 F55 1.366(9) . ?
C56 F56 1.347(7) . ?
C61 C62 1.386(9) . ?
C61 C66 1.427(8) . ?
C62 F62 1.370(6) . ?
C62 C63 1.380(9) . ?
C63 F63 1.370(7) . ?
C63 C64 1.371(9) . ?
C64 F64 1.357(7) . ?
C64 C65 1.356(9) . ?
C65 F65 1.368(6) . ?
C65 C66 1.390(9) . ?
C66 C71 1.514(10) . ?
C71 C72 1.364(9) . ?
C71 C76 1.414(10) . ?
C72 C73 1.365(12) . ?
C72 F72 1.377(9) . ?
C73 F73 1.341(9) . ?
C73 C74 1.383(13) . ?
C74 F74 1.351(9) . ?
C74 C75 1.371(12) . ?
C75 F75 1.348(10) . ?
C75 C76 1.373(11) . ?
C76 F76 1.334(8) . ?
C81 C82 1.3900 . ?
C81 C86 1.3900 . ?
C82 C83 1.3900 . ?
C82 F82 1.471(9) . ?
C83 F83 1.368(14) . ?
C83 C84 1.3900 . ?
C84 F84 1.379(9) . ?
C84 C85 1.3900 . ?
C85 F85 1.350(10) . ?
C85 C86 1.3900 . ?
C86 C91 1.380(12) . ?
C91 C96 1.391(14) . ?
C91 C92 1.421(10) . ?
C91 C86' 1.868(17) . ?
C92 C93 1.340(11) . ?
C92 F92 1.371(9) . ?
C93 F93 1.344(7) . ?
C93 C94 1.380(11) . ?
C94 F94 1.349(10) . ?
C94 C95 1.355(11) . ?
C95 F95 1.330(11) . ?
C95 C96 1.382(14) . ?
C96 F96 1.354(9) . ?
Cl1 C4 1.746(19) . ?
C4 Cl2 1.74(2) . ?
C4 H4A 0.9700 . ?
C4 H4B 0.9700 . ?
Cl2 Cl2 2.281(14) 2_664 ?
C81' C82' 1.3900 . ?
C81' C86' 1.3900 . ?
C82' C83' 1.3900 . ?
C83' F83' 1.37(2) . ?
C83' C84' 1.3900 . ?
C84' F84' 1.390(18) . ?
C84' C85' 1.3900 . ?
C85' F85' 1.345(17) . ?
C85' C86' 1.3900 . ?

loop_
_geom_torsion_atom_site_label_1
_geom_torsion_atom_site_label_2
_geom_torsion_atom_site_label_3
_geom_torsion_atom_site_label_4
_geom_torsion
_geom_torsion_site_symmetry_1
_geom_torsion_site_symmetry_2
_geom_torsion_site_symmetry_3
_geom_torsion_site_symmetry_4
_geom_torsion_publ_flag
C21 C1 C11 C16 32.0(9) . . . . ?
C31 C1 C11 C16 -148.2(6) . . . . ?
C21 C1 C11 C12 -147.9(6) . . . . ?
C31 C1 C11 C12 32.0(8) . . . . ?
C16 C11 C12 C13 -2.4(9) . . . . ?
C1 C11 C12 C13 177.5(6) . . . . ?
C11 C12 C13 C14 2.7(10) . . . . ?
C12 C13 C14 C15 -0.8(11) . . . . ?
C13 C14 C15 C16 -1.4(11) . . . . ?
C14 C15 C16 C11 1.7(10) . . . . ?
C12 C11 C16 C15 0.2(9) . . . . ?
C1 C11 C16 C15 -179.7(6) . . . . ?
C11 C1 C21 C26 -146.7(6) . . . . ?
C31 C1 C21 C26 33.4(8) . . . . ?
C11 C1 C21 C22 33.0(8) . . . . ?
C31 C1 C21 C22 -146.9(6) . . . . ?
C26 C21 C22 C23 0.7(9) . . . . ?
C1 C21 C22 C23 -179.0(6) . . . . ?
C21 C22 C23 C24 0.3(9) . . . . ?
C22 C23 C24 C25 -0.5(10) . . . . ?
C23 C24 C25 C26 -0.2(10) . . . . ?
C22 C21 C26 C25 -1.4(9) . . . . ?
C1 C21 C26 C25 178.3(6) . . . . ?
C24 C25 C26 C21 1.2(10) . . . . ?
C11 C1 C31 C36 34.6(8) . . . . ?
C21 C1 C31 C36 -145.6(6) . . . . ?
C11 C1 C31 C32 -143.7(6) . . . . ?
C21 C1 C31 C32 36.2(8) . . . . ?
C36 C31 C32 C33 -0.2(9) . . . . ?
C1 C31 C32 C33 178.0(6) . . . . ?
C31 C32 C33 C34 2.3(10) . . . . ?
C32 C33 C34 C35 -2.2(11) . . . . ?
C33 C34 C35 C36 0.1(11) . . . . ?
C32 C31 C36 C35 -1.9(9) . . . . ?
C1 C31 C36 C35 179.8(6) . . . . ?
C34 C35 C36 C31 2.0(10) . . . . ?
C81 B C2 N -124(100) . . . . ?
C61 B C2 N -5(100) . . . . ?
C41 B C2 N 114(100) . . . . ?
C81' B C2 N -127(100) . . . . ?
C2 B C41 C42 139.8(6) . . . . ?
C81 B C41 C42 28.3(10) . . . . ?
C61 B C41 C42 -102.2(7) . . . . ?
C81' B C41 C42 13.7(10) . . . . ?
C2 B C41 C46 -41.9(7) . . . . ?
C81 B C41 C46 -153.4(7) . . . . ?
C61 B C41 C46 76.1(8) . . . . ?
C81' B C41 C46 -168.0(8) . . . . ?
C46 C41 C42 F42 -177.1(5) . . . . ?
B C41 C42 F42 1.3(9) . . . . ?
C46 C41 C42 C43 1.4(9) . . . . ?
B C41 C42 C43 179.7(6) . . . . ?
F42 C42 C43 F43 -2.7(9) . . . . ?
C41 C42 C43 F43 178.7(6) . . . . ?
F42 C42 C43 C44 176.8(6) . . . . ?
C41 C42 C43 C44 -1.8(10) . . . . ?
F43 C43 C44 F44 0.6(10) . . . . ?
C42 C43 C44 F44 -178.9(6) . . . . ?
F43 C43 C44 C45 179.8(6) . . . . ?
C42 C43 C44 C45 0.3(10) . . . . ?
F44 C44 C45 F45 0.5(10) . . . . ?
C43 C44 C45 F45 -178.7(6) . . . . ?
F44 C44 C45 C46 -179.2(6) . . . . ?
C43 C44 C45 C46 1.5(10) . . . . ?
F45 C45 C46 C41 178.4(6) . . . . ?
C44 C45 C46 C41 -1.9(10) . . . . ?
F45 C45 C46 C51 -2.4(9) . . . . ?
C44 C45 C46 C51 177.4(6) . . . . ?
C42 C41 C46 C45 0.4(8) . . . . ?
B C41 C46 C45 -177.9(6) . . . . ?
C42 C41 C46 C51 -178.8(6) . . . . ?
B C41 C46 C51 2.8(9) . . . . ?
C45 C46 C51 C52 98.2(7) . . . . ?
C41 C46 C51 C52 -82.5(7) . . . . ?
C45 C46 C51 C56 -82.6(7) . . . . ?
C41 C46 C51 C56 96.7(7) . . . . ?
C56 C51 C52 F52 175.4(5) . . . . ?
C46 C51 C52 F52 -5.4(8) . . . . ?
C56 C51 C52 C53 -5.8(9) . . . . ?
C46 C51 C52 C53 173.4(6) . . . . ?
F52 C52 C53 F53 0.0(8) . . . . ?
C51 C52 C53 F53 -178.8(5) . . . . ?
F52 C52 C53 C54 179.6(6) . . . . ?
C51 C52 C53 C54 0.8(10) . . . . ?
F53 C53 C54 F54 3.8(10) . . . . ?
C52 C53 C54 F54 -175.9(6) . . . . ?
F53 C53 C54 C55 -176.7(6) . . . . ?
C52 C53 C54 C55 3.7(10) . . . . ?
F54 C54 C55 C56 176.8(7) . . . . ?
C53 C54 C55 C56 -2.8(11) . . . . ?
F54 C54 C55 F55 -3.5(11) . . . . ?
C53 C54 C55 F55 177.0(7) . . . . ?
F55 C55 C56 F56 3.4(11) . . . . ?
C54 C55 C56 F56 -176.9(7) . . . . ?
F55 C55 C56 C51 177.6(6) . . . . ?
C54 C55 C56 C51 -2.7(12) . . . . ?
C52 C51 C56 F56 -179.0(5) . . . . ?
C46 C51 C56 F56 1.7(9) . . . . ?
C52 C51 C56 C55 6.8(10) . . . . ?
C46 C51 C56 C55 -172.5(6) . . . . ?
C2 B C61 C62 147.1(6) . . . . ?
C81 B C61 C62 -102.5(8) . . . . ?
C41 B C61 C62 29.3(9) . . . . ?
C81' B C61 C62 -85.5(9) . . . . ?
C2 B C61 C66 -32.2(8) . . . . ?
C81 B C61 C66 78.2(9) . . . . ?
C41 B C61 C66 -149.9(6) . . . . ?
C81' B C61 C66 95.2(9) . . . . ?
C66 C61 C62 F62 -177.2(5) . . . . ?
B C61 C62 F62 3.5(9) . . . . ?
C66 C61 C62 C63 0.5(9) . . . . ?
B C61 C62 C63 -178.8(6) . . . . ?
F62 C62 C63 F63 -1.9(8) . . . . ?
C61 C62 C63 F63 -179.7(6) . . . . ?
F62 C62 C63 C64 178.1(6) . . . . ?
C61 C62 C63 C64 0.3(10) . . . . ?
F63 C63 C64 F64 0.7(9) . . . . ?
C62 C63 C64 F64 -179.4(5) . . . . ?
F63 C63 C64 C65 178.7(6) . . . . ?
C62 C63 C64 C65 -1.3(10) . . . . ?
F64 C64 C65 F65 0.0(10) . . . . ?
C63 C64 C65 F65 -178.0(5) . . . . ?
F64 C64 C65 C66 179.5(6) . . . . ?
C63 C64 C65 C66 1.5(10) . . . . ?
C64 C65 C66 C61 -0.6(10) . . . . ?
F65 C65 C66 C61 178.9(5) . . . . ?
C64 C65 C66 C71 -179.8(6) . . . . ?
F65 C65 C66 C71 -0.3(9) . . . . ?
C62 C61 C66 C65 -0.4(9) . . . . ?
B C61 C66 C65 178.9(6) . . . . ?
C62 C61 C66 C71 178.7(6) . . . . ?
B C61 C66 C71 -2.0(10) . . . . ?
C65 C66 C71 C72 106.2(7) . . . . ?
C61 C66 C71 C72 -73.0(9) . . . . ?
C65 C66 C71 C76 -74.6(8) . . . . ?
C61 C66 C71 C76 106.3(8) . . . . ?
C76 C71 C72 C73 -1.4(10) . . . . ?
C66 C71 C72 C73 177.9(7) . . . . ?
C76 C71 C72 F72 177.6(6) . . . . ?
C66 C71 C72 F72 -3.2(10) . . . . ?
C71 C72 C73 F73 180.0(7) . . . . ?
F72 C72 C73 F73 1.0(11) . . . . ?
C71 C72 C73 C74 -0.3(12) . . . . ?
F72 C72 C73 C74 -179.3(7) . . . . ?
F73 C73 C74 F74 -0.7(12) . . . . ?
C72 C73 C74 F74 179.6(6) . . . . ?
F73 C73 C74 C75 -178.5(7) . . . . ?
C72 C73 C74 C75 1.8(12) . . . . ?
F74 C74 C75 F75 3.7(11) . . . . ?
C73 C74 C75 F75 -178.5(7) . . . . ?
F74 C74 C75 C76 -179.1(6) . . . . ?
C73 C74 C75 C76 -1.3(12) . . . . ?
F75 C75 C76 F76 -1.0(9) . . . . ?
C74 C75 C76 F76 -178.2(6) . . . . ?
F75 C75 C76 C71 176.5(6) . . . . ?
C74 C75 C76 C71 -0.6(10) . . . . ?
C72 C71 C76 F76 179.4(5) . . . . ?
C66 C71 C76 F76 0.1(9) . . . . ?
C72 C71 C76 C75 1.8(9) . . . . ?
C66 C71 C76 C75 -177.4(6) . . . . ?
C2 B C81 C82 141.1(5) . . . . ?
C61 B C81 C82 25.9(8) . . . . ?
C41 B C81 C82 -103.1(7) . . . . ?
C2 B C81 C86 -30.4(8) . . . . ?
C61 B C81 C86 -145.6(6) . . . . ?
C41 B C81 C86 85.4(9) . . . . ?
C86 C81 C82 C83 0.0 . . . . ?
B C81 C82 C83 -171.9(9) . . . . ?
C86 C81 C82 F82 -174.1(9) . . . . ?
B C81 C82 F82 14.0(8) . . . . ?
C81 C82 C83 F83 -179.9(9) . . . . ?
F82 C82 C83 F83 -5.0(9) . . . . ?
C81 C82 C83 C84 0.0 . . . . ?
F82 C82 C83 C84 174.9(8) . . . . ?
F83 C83 C84 F84 -1.3(10) . . . . ?
C82 C83 C84 F84 178.8(10) . . . . ?
F83 C83 C84 C85 179.9(9) . . . . ?
C82 C83 C84 C85 0.0 . . . . ?
F84 C84 C85 F85 3.7(9) . . . . ?
C83 C84 C85 F85 -177.5(9) . . . . ?
F84 C84 C85 C86 -178.8(10) . . . . ?
C83 C84 C85 C86 0.0 . . . . ?
F85 C85 C86 C91 5.5(10) . . . . ?
C84 C85 C86 C91 -171.8(9) . . . . ?
F85 C85 C86 C81 177.3(9) . . . . ?
C84 C85 C86 C81 0.0 . . . . ?
C82 C81 C86 C91 170.3(10) . . . . ?
B C81 C86 C91 -18.6(10) . . . . ?
C82 C81 C86 C85 0.0 . . . . ?
B C81 C86 C85 171.1(10) . . . . ?
C85 C86 C91 C96 -73.9(9) . . . . ?
C81 C86 C91 C96 115.2(8) . . . . ?
C85 C86 C91 C92 110.8(8) . . . . ?
C81 C86 C91 C92 -60.1(12) . . . . ?
C86 C91 C92 C93 172.5(8) . . . . ?
C96 C91 C92 C93 -2.9(10) . . . . ?
C86' C91 C92 C93 -179.7(8) . . . . ?
C86 C91 C92 F92 -8.0(11) . . . . ?
C96 C91 C92 F92 176.6(6) . . . . ?
C86' C91 C92 F92 -0.2(9) . . . . ?
F92 C92 C93 F93 0.0(9) . . . . ?
C91 C92 C93 F93 179.5(5) . . . . ?
F92 C92 C93 C94 -178.3(5) . . . . ?
C91 C92 C93 C94 1.2(10) . . . . ?
C92 C93 C94 F94 178.4(6) . . . . ?
F93 C93 C94 F94 0.1(9) . . . . ?
C92 C93 C94 C95 -0.2(10) . . . . ?
F93 C93 C94 C95 -178.5(6) . . . . ?
F94 C94 C95 F95 1.1(11) . . . . ?
C93 C94 C95 F95 179.7(7) . . . . ?
F94 C94 C95 C96 -177.6(7) . . . . ?
C93 C94 C95 C96 1.0(12) . . . . ?
F95 C95 C96 F96 3.5(12) . . . . ?
C94 C95 C96 F96 -177.8(6) . . . . ?
F95 C95 C96 C91 178.3(7) . . . . ?
C94 C95 C96 C91 -2.9(12) . . . . ?
C86 C91 C96 F96 2.7(10) . . . . ?
C92 C91 C96 F96 178.7(6) . . . . ?
C86' C91 C96 F96 -5.5(13) . . . . ?
C86 C91 C96 C95 -172.2(8) . . . . ?
C92 C91 C96 C95 3.8(11) . . . . ?
C86' C91 C96 C95 179.6(10) . . . . ?
Cl1 C4 Cl2 Cl2 77.0(19) . . . 2_664 ?
C2 B C81' C82' 140.4(9) . . . . ?
C61 B C81' C82' 18.4(12) . . . . ?
C41 B C81' C82' -99.4(10) . . . . ?
C2 B C81' C86' -31.0(14) . . . . ?
C61 B C81' C86' -153.0(9) . . . . ?
C41 B C81' C86' 89.2(11) . . . . ?
C2 B C81' C86 -15.5(15) . . . . ?
C86' C81' C82' C83' 0.0 . . . . ?
B C81' C82' C83' -171.0(16) . . . . ?
C81' C82' C83' F83' -178.7(19) . . . . ?
C81' C82' C83' C84' 0.0 . . . . ?
F83' C83' C84' F84' -5(2) . . . . ?
C82' C83' C84' F84' 176(2) . . . . ?
F83' C83' C84' C85' 178.8(19) . . . . ?
C82' C83' C84' C85' 0.0 . . . . ?
F84' C84' C85' F85' 8.6(19) . . . . ?
C83' C84' C85' F85' -175.3(19) . . . . ?
F84' C84' C85' C86' -176(2) . . . . ?
C83' C84' C85' C86' 0.0 . . . . ?
F85' C85' C86' C81' 175(2) . . . . ?
C84' C85' C86' C81' 0.0 . . . . ?
F85' C85' C86' C91 -14(2) . . . . ?
C84' C85' C86' C91 170.4(11) . . . . ?
C82' C81' C86' C85' 0.0 . . . . ?
B C81' C86' C85' 171.7(15) . . . . ?
C82' C81' C86' C91 -169.7(12) . . . . ?
B C81' C86' C91 2.1(14) . . . . ?
C96 C91 C86' C85' -73.1(14) . . . . ?
C92 C91 C86' C85' 102.8(10) . . . . ?
C96 C91 C86' C81' 96.9(13) . . . . ?
C92 C91 C86' C81' -87.2(10) . . . . ?
